data_4028993
loop_
_publ_author_name
'Azuma, Takumi'
'Kobayashi, Yusuke'
'Sakata, Ken'
'Sasamori, Takahiro'
'Tokitoh, Norihiro'
'Takemoto, Yoshiji'

_publ_section_title
;
 Synthesis and characterization of binary-complex models of ureas and
 1,3-dicarbonyl compounds: deeper insights into reaction mechanisms using
 snap-shot structural analysis.
;
_journal_issue 4
_journal_name_full 'The Journal of organic chemistry'
_journal_page_first 1805
_journal_page_last 1817
_journal_paper_doi 10.1021/jo4028775
_journal_volume 79
_journal_year 2014
_chemical_formula_moiety '    C29 H20 F6 N2 O4, 0.5(C6 H14)'
_chemical_formula_sum 'C32 H27 F6 N2 O4'
_chemical_formula_weight 617.56
_chemical_name_systematic
; 
 ? 
;
_space_group_IT_number 2
_symmetry_cell_setting triclinic
_symmetry_Int_Tables_number 2
_symmetry_space_group_name_Hall '-P 1'
_symmetry_space_group_name_H-M 'P -1'
_atom_sites_solution_hydrogens geom
_atom_sites_solution_primary direct
_atom_sites_solution_secondary difmap
_audit_creation_method SHELXL-97
_cell_angle_alpha 84.1242(13)
_cell_angle_beta 83.5138(10)
_cell_angle_gamma 84.6915(14)
_cell_formula_units_Z 2
_cell_length_a 9.1358(2)
_cell_length_b 9.3779(2)
_cell_length_c 16.4931(4)
_cell_measurement_temperature 103(2)
_cell_measurement_theta_max 25.5
_cell_measurement_theta_min 2.25
_cell_volume 1391.93(5)
_computing_cell_refinement HKL2000
_computing_data_collection CrystalClear
_computing_data_reduction HKL2000
_computing_molecular_graphics 'Yadokari-XG 2011 (Wakita Nemoto et al., 2011)'
_computing_publication_material 'Yadokari-XG 2011 (Wakita,Nemoto et al., 2011)'
_computing_structure_refinement 'SHELXL-97 (Sheldrick, 1997)'
_computing_structure_solution SIR2004
_diffrn_ambient_temperature 103(2)
_diffrn_detector_area_resol_mean 28.5714
_diffrn_measured_fraction_theta_full 0.986
_diffrn_measured_fraction_theta_max 0.986
_diffrn_measurement_device_type 'Rigaku VariMax Saturn'
_diffrn_measurement_method \w
_diffrn_radiation_monochromator Confocal
_diffrn_radiation_source 'rotating-anode X-ray tube'
_diffrn_radiation_type MoK\a
_diffrn_radiation_wavelength 0.71075
_diffrn_reflns_av_R_equivalents 0.0282
_diffrn_reflns_av_sigmaI/netI 0.0326
_diffrn_reflns_limit_h_max 10
_diffrn_reflns_limit_h_min -11
_diffrn_reflns_limit_k_max 11
_diffrn_reflns_limit_k_min -11
_diffrn_reflns_limit_l_max 19
_diffrn_reflns_limit_l_min -19
_diffrn_reflns_number 12085
_diffrn_reflns_theta_full 25.50
_diffrn_reflns_theta_max 25.50
_diffrn_reflns_theta_min 2.25
_exptl_absorpt_coefficient_mu 0.124
_exptl_absorpt_correction_T_max 0.9988
_exptl_absorpt_correction_T_min 0.9877
_exptl_absorpt_correction_type multi-scan
_exptl_absorpt_process_details
;
 MULABS - Empirical Correction for Absorption Anisotropy.
 Blessing, R. H., Acta Cryst., A51, 33-38 (1995).
;
_exptl_crystal_colour yellow
_exptl_crystal_density_diffrn 1.473
_exptl_crystal_density_method 'not measured'
_exptl_crystal_description prism
_exptl_crystal_F_000 638
_exptl_crystal_size_max 0.10
_exptl_crystal_size_mid 0.02
_exptl_crystal_size_min 0.01
_refine_diff_density_max 0.943
_refine_diff_density_min -0.777
_refine_diff_density_rms 0.054
_refine_ls_extinction_method none
_refine_ls_goodness_of_fit_ref 1.033
_refine_ls_hydrogen_treatment mixed
_refine_ls_matrix_type full
_refine_ls_number_parameters 504
_refine_ls_number_reflns 5098
_refine_ls_number_restraints 0
_refine_ls_restrained_S_all 1.033
_refine_ls_R_factor_all 0.0698
_refine_ls_R_factor_gt 0.0618
_refine_ls_shift/su_max 0.000
_refine_ls_shift/su_mean 0.000
_refine_ls_structure_factor_coef Fsqd
_refine_ls_weighting_details 'calc w=1/[\s^2^(Fo^2^)+(0.0662P)^2^+1.8143P] where P=(Fo^2^+2Fc^2^)/3'
_refine_ls_weighting_scheme calc
_refine_ls_wR_factor_gt 0.1512
_refine_ls_wR_factor_ref 0.1585
_reflns_number_gt 4437
_reflns_number_total 5098
_reflns_threshold_expression >2sigma(I)
_cod_data_source_file jo4028775_si_003.cif
_cod_data_source_block comp4
_cod_original_sg_symbol_Hall '    -P 1'
_cod_original_sg_symbol_H-M P-1
_cod_database_code 4028993

loop_
_symmetry_equiv_pos_as_xyz
'x, y, z'
'-x, -y, -z'

loop_
_atom_site_label
_atom_site_type_symbol
_atom_site_fract_x
_atom_site_fract_y
_atom_site_fract_z
_atom_site_U_iso_or_equiv
_atom_site_adp_type
_atom_site_occupancy
_atom_site_symmetry_multiplicity
_atom_site_calc_flag
_atom_site_refinement_flags
_atom_site_disorder_assembly
_atom_site_disorder_group
C1 C 0.5867(5) 0.1196(5) 0.3592(3) 0.0661(11) Uani 1 1 d . . .
H1 H 0.504(7) 0.096(6) 0.404(4) 0.13(2) Uiso 1 1 d . . .
H2 H 0.577(6) 0.216(6) 0.324(3) 0.115(19) Uiso 1 1 d . . .
H3 H 0.676(5) 0.124(5) 0.387(3) 0.088(14) Uiso 1 1 d . . .
O1 O 0.6133(2) -0.0042(3) 0.30907(13) 0.0540(6) Uani 1 1 d . . .
C2 C 0.7307(3) 0.0018(3) 0.25569(15) 0.0365(6) Uani 1 1 d . . .
O2 O 0.8101(3) 0.0995(3) 0.24802(15) 0.0675(7) Uani 1 1 d . . .
C3 C 0.7602(3) -0.1265(3) 0.20653(15) 0.0330(6) Uani 1 1 d . . .
H4 H 0.680(3) -0.197(3) 0.2260(19) 0.046(8) Uiso 1 1 d . . .
C4 C 0.9100(3) -0.2062(3) 0.21881(17) 0.0367(6) Uani 1 1 d . . .
H5 H 0.907(3) -0.247(3) 0.278(2) 0.045(8) Uiso 1 1 d . . .
H6 H 0.989(3) -0.129(3) 0.2085(18) 0.042(8) Uiso 1 1 d . . .
C5 C 0.9447(3) -0.3218(3) 0.16005(15) 0.0313(5) Uani 1 1 d . . .
H7 H 0.878(3) -0.396(3) 0.1728(18) 0.040(8) Uiso 1 1 d . . .
H8 H 1.044(3) -0.371(3) 0.1678(18) 0.043(8) Uiso 1 1 d . . .
C6 C 0.9426(2) -0.2582(2) 0.07249(15) 0.0260(5) Uani 1 1 d . . .
C7 C 0.8445(2) -0.1380(2) 0.05201(14) 0.0239(5) Uani 1 1 d . . .
C8 C 0.7403(2) -0.0767(2) 0.11681(14) 0.0258(5) Uani 1 1 d . . .
O3 O 0.63576(17) 0.01025(17) 0.10213(10) 0.0300(4) Uani 1 1 d . . .
C9 C 1.0395(3) -0.3179(3) 0.01165(16) 0.0295(5) Uani 1 1 d . . .
H9 H 1.107(3) -0.398(3) 0.0258(17) 0.033(7) Uiso 1 1 d . . .
C10 C 1.0436(3) -0.2583(3) -0.06873(16) 0.0297(5) Uani 1 1 d . . .
H10 H 1.113(3) -0.301(3) -0.1115(17) 0.035(7) Uiso 1 1 d . . .
C11 C 0.9498(2) -0.1385(2) -0.08993(15) 0.0265(5) Uani 1 1 d . . .
H11 H 0.952(3) -0.098(3) -0.1433(17) 0.028(6) Uiso 1 1 d . . .
C12 C 0.8481(2) -0.0777(2) -0.03079(14) 0.0236(5) Uani 1 1 d . . .
C13 C 0.7549(2) 0.0456(2) -0.05740(13) 0.0236(5) Uani 1 1 d . . .
C14 C 0.6846(2) 0.1489(2) -0.08746(13) 0.0230(5) Uani 1 1 d . . .
C15 C 0.5930(2) 0.2727(2) -0.11431(13) 0.0228(5) Uani 1 1 d . . .
C16 C 0.6138(3) 0.3373(2) -0.19468(14) 0.0265(5) Uani 1 1 d . . .
H12 H 0.698(3) 0.296(3) -0.2323(16) 0.029(6) Uiso 1 1 d . . .
C17 C 0.5238(3) 0.4563(3) -0.22049(14) 0.0283(5) Uani 1 1 d . . .
H13 H 0.538(3) 0.498(3) -0.2770(18) 0.037(7) Uiso 1 1 d . . .
C18 C 0.4124(3) 0.5126(3) -0.16575(14) 0.0279(5) Uani 1 1 d . . .
H14 H 0.348(3) 0.597(3) -0.1824(16) 0.029(7) Uiso 1 1 d . . .
C19 C 0.3894(2) 0.4516(2) -0.08519(14) 0.0254(5) Uani 1 1 d . . .
H15 H 0.313(3) 0.492(3) -0.0483(16) 0.027(6) Uiso 1 1 d . . .
C20 C 0.4792(2) 0.3309(2) -0.05850(13) 0.0218(4) Uani 1 1 d . . .
N1 N 0.4644(2) 0.2610(2) 0.02093(11) 0.0228(4) Uani 1 1 d . . .
H16 H 0.526(3) 0.187(3) 0.0305(16) 0.031(7) Uiso 1 1 d . . .
C21 C 0.3640(2) 0.2967(2) 0.08579(13) 0.0214(4) Uani 1 1 d . . .
O4 O 0.27295(16) 0.40047(16) 0.08422(9) 0.0247(3) Uani 1 1 d . . .
N2 N 0.3788(2) 0.1991(2) 0.15399(11) 0.0237(4) Uani 1 1 d . . .
H17 H 0.443(3) 0.125(3) 0.1469(17) 0.035(7) Uiso 1 1 d . . .
C22 C 0.2792(2) 0.1887(2) 0.22509(13) 0.0234(5) Uani 1 1 d . . .
C23 C 0.2804(3) 0.0552(2) 0.27177(14) 0.0278(5) Uani 1 1 d . . .
H18 H 0.348(3) -0.021(3) 0.2548(16) 0.030(7) Uiso 1 1 d . . .
C24 C 0.1867(3) 0.0377(3) 0.34348(14) 0.0312(5) Uani 1 1 d . . .
C25 C 0.0893(3) 0.1498(3) 0.37005(15) 0.0326(5) Uani 1 1 d . . .
H19 H 0.030(3) 0.137(3) 0.418(2) 0.045(8) Uiso 1 1 d . . .
C26 C 0.0893(3) 0.2810(3) 0.32360(14) 0.0318(5) Uani 1 1 d . . .
C27 C 0.1833(3) 0.3025(3) 0.25148(14) 0.0282(5) Uani 1 1 d . . .
H20 H 0.186(3) 0.394(3) 0.2214(16) 0.028(7) Uiso 1 1 d . . .
C28 C 0.1895(4) -0.1030(3) 0.39542(16) 0.0449(7) Uani 1 1 d . . .
F1 F 0.2817(4) -0.2019(2) 0.36718(14) 0.1358(16) Uani 1 1 d . . .
F2 F 0.2164(3) -0.09120(19) 0.47081(10) 0.0650(6) Uani 1 1 d . . .
F3 F 0.0569(4) -0.1542(3) 0.4076(2) 0.1263(13) Uani 1 1 d . . .
C29 C -0.0151(3) 0.4038(3) 0.35068(16) 0.0468(7) Uani 1 1 d . . .
F4 F 0.0499(2) 0.52731(18) 0.34328(11) 0.0562(5) Uani 1 1 d . . .
F5 F -0.0706(3) 0.3821(2) 0.42888(11) 0.0844(8) Uani 1 1 d . . .
F6 F -0.13053(19) 0.4291(2) 0.30573(12) 0.0618(5) Uani 1 1 d . . .
C30 C 0.691(3) -0.283(3) 0.4570(13) 0.193(16) Uani 0.50 1 d P A -1
H21 H 0.7879 -0.2454 0.4571 0.290 Uiso 0.50 1 calc PR A -1
H22 H 0.6140 -0.2030 0.4586 0.290 Uiso 0.50 1 calc PR A -1
H23 H 0.6897 -0.3309 0.4071 0.290 Uiso 0.50 1 calc PR A -1
C31 C 0.6596(7) -0.4038(8) 0.5417(4) 0.0539(17) Uani 0.50 1 d P A -1
H24 H 0.7379 -0.4841 0.5425 0.065 Uiso 0.50 1 calc PR A -1
H25 H 0.6548 -0.3564 0.5930 0.065 Uiso 0.50 1 calc PR A -1
C32 C 0.5092(12) -0.4574(8) 0.5311(5) 0.0479(18) Uani 0.50 1 d P A -1
H26 H 0.4802 -0.4937 0.5886 0.058 Uiso 0.50 1 calc PR A -1
H27 H 0.4509 -0.3633 0.5242 0.058 Uiso 0.50 1 calc PR A -1
C33 C 0.4264(11) -0.5371(15) 0.4930(8) 0.086(5) Uani 0.50 1 d P A -1
H28 H 0.4827 -0.5752 0.4439 0.104 Uiso 0.50 1 calc PR A -1
H29 H 0.3347 -0.4816 0.4774 0.104 Uiso 0.50 1 calc PR A -1
C34 C 0.3918(11) -0.6640(15) 0.5650(9) 0.104(5) Uani 0.50 1 d P A -1
H30 H 0.4776 -0.7356 0.5707 0.124 Uiso 0.50 1 calc PR A -1
H31 H 0.3585 -0.6260 0.6184 0.124 Uiso 0.50 1 calc PR A -1
C35 C 0.2775(17) -0.7193(12) 0.5318(8) 0.059(3) Uani 0.50 1 d P A -1
H32 H 0.2395 -0.7986 0.5693 0.088 Uiso 0.50 1 calc PR A -1
H33 H 0.3149 -0.7548 0.4789 0.088 Uiso 0.50 1 calc PR A -1
H34 H 0.1978 -0.6434 0.5239 0.088 Uiso 0.50 1 calc PR A -1

loop_
_atom_site_aniso_label
_atom_site_aniso_U_11
_atom_site_aniso_U_22
_atom_site_aniso_U_33
_atom_site_aniso_U_23
_atom_site_aniso_U_13
_atom_site_aniso_U_12
C1 0.060(2) 0.088(3) 0.053(2) -0.040(2) 0.0053(18) 0.000(2)
O1 0.0467(12) 0.0725(15) 0.0425(11) -0.0189(10) 0.0076(9) -0.0029(10)
C2 0.0403(14) 0.0408(14) 0.0269(12) -0.0019(10) -0.0071(11) 0.0066(12)
O2 0.0846(18) 0.0530(14) 0.0661(15) -0.0259(12) 0.0212(13) -0.0254(13)
C3 0.0354(13) 0.0328(13) 0.0280(12) 0.0017(10) -0.0010(10) 0.0043(11)
C4 0.0390(15) 0.0359(14) 0.0339(14) 0.0018(11) -0.0076(11) 0.0028(11)
C5 0.0279(12) 0.0277(12) 0.0366(13) 0.0031(10) -0.0060(10) 0.0022(10)
C6 0.0208(11) 0.0231(11) 0.0345(12) -0.0018(9) -0.0054(9) -0.0016(8)
C7 0.0196(10) 0.0221(10) 0.0301(12) -0.0031(9) -0.0028(9) -0.0010(8)
C8 0.0243(11) 0.0229(11) 0.0289(12) 0.0002(9) -0.0008(9) -0.0004(9)
O3 0.0264(8) 0.0302(8) 0.0297(9) 0.0015(7) 0.0017(7) 0.0069(7)
C9 0.0221(11) 0.0244(11) 0.0422(14) -0.0044(10) -0.0061(10) 0.0020(9)
C10 0.0225(11) 0.0287(12) 0.0377(13) -0.0093(10) -0.0002(10) 0.0016(9)
C11 0.0241(11) 0.0268(11) 0.0291(12) -0.0051(9) -0.0017(9) -0.0032(9)
C12 0.0208(11) 0.0210(10) 0.0297(12) -0.0036(9) -0.0033(9) -0.0027(8)
C13 0.0234(11) 0.0244(11) 0.0228(11) -0.0038(9) 0.0004(9) -0.0030(9)
C14 0.0229(11) 0.0247(11) 0.0211(10) -0.0042(8) 0.0021(8) -0.0031(9)
C15 0.0218(11) 0.0223(10) 0.0245(11) -0.0031(8) -0.0020(8) -0.0027(8)
C16 0.0291(12) 0.0278(11) 0.0222(11) -0.0031(9) 0.0008(9) -0.0028(9)
C17 0.0324(12) 0.0302(12) 0.0215(11) 0.0021(9) -0.0021(9) -0.0035(10)
C18 0.0282(12) 0.0261(11) 0.0283(12) 0.0026(9) -0.0050(9) 0.0000(9)
C19 0.0232(11) 0.0262(11) 0.0255(11) -0.0004(9) -0.0005(9) -0.0002(9)
C20 0.0222(10) 0.0216(10) 0.0216(10) -0.0010(8) -0.0019(8) -0.0034(8)
N1 0.0234(9) 0.0220(9) 0.0210(9) 0.0009(7) 0.0001(7) 0.0026(8)
C21 0.0203(10) 0.0222(10) 0.0217(10) -0.0018(8) -0.0015(8) -0.0033(8)
O4 0.0237(8) 0.0241(8) 0.0244(8) -0.0002(6) 0.0003(6) 0.0026(6)
N2 0.0236(10) 0.0227(9) 0.0226(9) -0.0009(7) 0.0019(7) 0.0038(8)
C22 0.0238(11) 0.0271(11) 0.0192(10) -0.0019(8) -0.0018(8) -0.0021(9)
C23 0.0357(13) 0.0254(11) 0.0217(11) -0.0022(9) -0.0024(9) -0.0004(10)
C24 0.0438(14) 0.0293(12) 0.0203(11) -0.0008(9) -0.0018(10) -0.0054(10)
C25 0.0364(13) 0.0386(14) 0.0204(11) 0.0002(10) 0.0046(10) -0.0029(11)
C26 0.0316(13) 0.0368(13) 0.0238(11) 0.0001(10) 0.0028(10) 0.0049(10)
C27 0.0320(12) 0.0278(12) 0.0223(11) 0.0015(9) 0.0011(9) 0.0021(9)
C28 0.077(2) 0.0323(14) 0.0237(12) -0.0015(10) 0.0059(13) -0.0113(14)
F1 0.278(4) 0.0370(11) 0.0530(13) 0.0195(9) 0.0802(19) 0.0502(17)
F2 0.1185(17) 0.0435(10) 0.0299(9) 0.0064(7) -0.0134(10) 0.0059(10)
F3 0.152(3) 0.105(2) 0.132(2) 0.0737(19) -0.068(2) -0.089(2)
C29 0.0520(17) 0.0490(17) 0.0289(13) 0.0085(12) 0.0120(12) 0.0176(14)
F4 0.0741(12) 0.0421(10) 0.0481(10) -0.0128(8) 0.0003(9) 0.0197(9)
F5 0.1131(18) 0.0749(14) 0.0379(10) 0.0179(9) 0.0394(11) 0.0532(13)
F6 0.0403(10) 0.0664(12) 0.0684(12) 0.0120(10) 0.0037(9) 0.0193(9)
C30 0.20(3) 0.26(3) 0.073(11) 0.056(14) 0.034(15) 0.10(2)
C31 0.039(3) 0.068(4) 0.059(4) -0.035(3) 0.014(3) -0.019(3)
C32 0.067(6) 0.039(3) 0.042(4) 0.002(3) -0.024(4) -0.012(4)
C33 0.046(6) 0.112(9) 0.092(8) 0.014(7) 0.012(6) -0.010(6)
C34 0.045(5) 0.139(10) 0.144(12) -0.099(10) -0.018(5) 0.004(5)
C35 0.077(6) 0.058(5) 0.040(5) -0.021(4) -0.007(4) 0.020(4)

loop_
_atom_type_symbol
_atom_type_description
_atom_type_scat_dispersion_real
_atom_type_scat_dispersion_imag
_atom_type_scat_source
C C 0.0033 0.0016 'International Tables Vol C Tables 4.2.6.8 and 6.1.1.4'
H H 0.0000 0.0000 'International Tables Vol C Tables 4.2.6.8 and 6.1.1.4'
N N 0.0061 0.0033 'International Tables Vol C Tables 4.2.6.8 and 6.1.1.4'
O O 0.0106 0.0060 'International Tables Vol C Tables 4.2.6.8 and 6.1.1.4'
F F 0.0171 0.0103 'International Tables Vol C Tables 4.2.6.8 and 6.1.1.4'

loop_
_geom_angle_atom_site_label_1
_geom_angle_atom_site_label_2
_geom_angle_atom_site_label_3
_geom_angle
O1 C1 H1 107(3)
O1 C1 H2 112(3)
H1 C1 H2 119(4)
O1 C1 H3 107(3)
H1 C1 H3 107(4)
H2 C1 H3 104(4)
C2 O1 C1 113.9(3)
O2 C2 O1 123.1(3)
O2 C2 C3 123.1(2)
O1 C2 C3 113.8(2)
C2 C3 C4 111.8(2)
C2 C3 C8 108.63(19)
C4 C3 C8 113.7(2)
C2 C3 H4 108.6(17)
C4 C3 H4 107.8(17)
C8 C3 H4 106.1(17)
C5 C4 C3 110.2(2)
C5 C4 H5 112.4(17)
C3 C4 H5 107.5(17)
C5 C4 H6 111.3(16)
C3 C4 H6 106.9(16)
H5 C4 H6 108(2)
C6 C5 C4 111.0(2)
C6 C5 H7 111.3(18)
C4 C5 H7 110.9(18)
C6 C5 H8 109.5(17)
C4 C5 H8 109.3(17)
H7 C5 H8 105(2)
C9 C6 C7 119.9(2)
C9 C6 C5 119.4(2)
C7 C6 C5 120.7(2)
C6 C7 C12 119.4(2)
C6 C7 C8 119.5(2)
C12 C7 C8 121.07(19)
O3 C8 C7 122.9(2)
O3 C8 C3 118.2(2)
C7 C8 C3 118.88(19)
C8 O3 H17 147.7(8)
C8 O3 H16 154.0(7)
H17 O3 H16 57.0(11)
C8 O3 N2 151.83(15)
H17 O3 N2 6.5(8)
H16 O3 N2 51.8(7)
C8 O3 N1 159.40(15)
H17 O3 N1 50.8(8)
H16 O3 N1 6.3(7)
N2 O3 N1 45.47(5)
C10 C9 C6 120.6(2)
C10 C9 H9 119.6(17)
C6 C9 H9 119.8(17)
C9 C10 C11 120.5(2)
C9 C10 H10 119.9(16)
C11 C10 H10 119.6(16)
C10 C11 C12 120.6(2)
C10 C11 H11 121.1(16)
C12 C11 H11 118.2(16)
C11 C12 C7 119.0(2)
C11 C12 C13 117.4(2)
C7 C12 C13 123.6(2)
C14 C13 C12 173.4(2)
C13 C14 C15 173.7(2)
C16 C15 C20 119.5(2)
C16 C15 C14 121.1(2)
C20 C15 C14 119.31(19)
C17 C16 C15 120.8(2)
C17 C16 H12 121.2(15)
C15 C16 H12 117.9(15)
C16 C17 C18 119.4(2)
C16 C17 H13 119.9(17)
C18 C17 H13 120.7(17)
C17 C18 C19 121.2(2)
C17 C18 H14 120.8(15)
C19 C18 H14 118.0(15)
C18 C19 C20 119.9(2)
C18 C19 H15 120.2(16)
C20 C19 H15 119.8(16)
C19 C20 N1 124.3(2)
C19 C20 C15 119.1(2)
N1 C20 C15 116.60(19)
C21 N1 C20 127.69(19)
C21 N1 O3 99.86(13)
C20 N1 O3 132.41(14)
C21 N1 H16 115.9(18)
C20 N1 H16 116.4(18)
O3 N1 H16 16.1(18)
O4 C21 N1 124.9(2)
O4 C21 N2 123.79(19)
N1 C21 N2 111.31(18)
C21 N2 C22 126.02(19)
C21 N2 O3 103.13(13)
C22 N2 O3 130.39(14)
C21 N2 H17 115.9(18)
C22 N2 H17 116.2(18)
O3 N2 H17 15.5(18)
C27 C22 C23 119.4(2)
C27 C22 N2 123.8(2)
C23 C22 N2 116.8(2)
C24 C23 C22 119.9(2)
C24 C23 H18 120.6(16)
C22 C23 H18 119.4(16)
C23 C24 C25 121.3(2)
C23 C24 C28 120.7(2)
C25 C24 C28 118.0(2)
C26 C25 C24 118.2(2)
C26 C25 H19 122(2)
C24 C25 H19 120(2)
C25 C26 C27 121.9(2)
C25 C26 C29 119.4(2)
C27 C26 C29 118.7(2)
C22 C27 C26 119.2(2)
C22 C27 H20 119.3(16)
C26 C27 H20 121.5(16)
F1 C28 F2 107.5(3)
F1 C28 F3 107.7(3)
F2 C28 F3 101.5(3)
F1 C28 C24 114.7(2)
F2 C28 C24 112.9(2)
F3 C28 C24 111.7(3)
F5 C29 F4 106.6(3)
F5 C29 F6 107.0(2)
F4 C29 F6 105.7(2)
F5 C29 C26 112.6(2)
F4 C29 C26 112.2(2)
F6 C29 C26 112.3(3)
C31 C30 H21 109.5
C31 C30 H22 109.5
H21 C30 H22 109.5
C31 C30 H23 109.5
H21 C30 H23 109.5
H22 C30 H23 109.5
C32 C31 C30 103.4(12)
C32 C31 H24 111.1
C30 C31 H24 111.1
C32 C31 H25 111.1
C30 C31 H25 111.1
H24 C31 H25 109.0
C33 C32 C31 150.4(11)
C33 C32 H26 99.1
C31 C32 H26 99.1
C33 C32 H27 99.1
C31 C32 H27 99.1
H26 C32 H27 103.9
C32 C33 C34 100.4(9)
C32 C33 H28 111.7
C34 C33 H28 111.7
C32 C33 H29 111.7
C34 C33 H29 111.7
H28 C33 H29 109.5
C35 C34 C33 97.9(11)
C35 C34 H30 112.2
C33 C34 H30 112.2
C35 C34 H31 112.2
C33 C34 H31 112.2
H30 C34 H31 109.8
C34 C35 H32 109.5
C34 C35 H33 109.5
H32 C35 H33 109.5
C34 C35 H34 109.5
H32 C35 H34 109.5
H33 C35 H34 109.5

loop_
_geom_bond_atom_site_label_1
_geom_bond_atom_site_label_2
_geom_bond_distance
C1 O1 1.480(4)
C1 H1 1.02(6)
C1 H2 1.03(6)
C1 H3 0.98(5)
O1 C2 1.310(3)
C2 O2 1.208(4)
C2 C3 1.506(4)
C3 C4 1.522(4)
C3 C8 1.531(3)
C3 H4 1.04(3)
C4 C5 1.515(4)
C4 H5 1.01(3)
C4 H6 1.06(3)
C5 C6 1.506(3)
C5 H7 0.96(3)
C5 H8 1.00(3)
C6 C9 1.388(3)
C6 C7 1.411(3)
C7 C12 1.422(3)
C7 C8 1.474(3)
C8 O3 1.227(3)
O3 H17 2.07(3)
O3 H16 2.17(3)
O3 N2 2.910(2)
O3 N1 2.987(2)
C9 C10 1.383(4)
C9 H9 0.96(3)
C10 C11 1.389(3)
C10 H10 0.99(3)
C11 C12 1.397(3)
C11 H11 0.92(3)
C12 C13 1.433(3)
C13 C14 1.206(3)
C14 C15 1.429(3)
C15 C16 1.400(3)
C15 C20 1.417(3)
C16 C17 1.384(3)
C16 H12 1.00(3)
C17 C18 1.386(3)
C17 H13 0.97(3)
C18 C19 1.393(3)
C18 H14 0.98(3)
C19 C20 1.399(3)
C19 H15 0.95(3)
C20 N1 1.402(3)
N1 C21 1.375(3)
N1 H16 0.86(3)
C21 O4 1.221(3)
C21 N2 1.386(3)
N2 C22 1.402(3)
N2 H17 0.88(3)
C22 C27 1.390(3)
C22 C23 1.400(3)
C23 C24 1.384(3)
C23 H18 0.95(3)
C24 C25 1.387(4)
C24 C28 1.498(3)
C25 C26 1.381(3)
C25 H19 0.91(3)
C26 C27 1.395(3)
C26 C29 1.497(4)
C27 H20 0.94(3)
C28 F1 1.281(4)
C28 F2 1.312(3)
C28 F3 1.331(4)
C29 F5 1.334(3)
C29 F4 1.339(4)
C29 F6 1.346(4)
C30 C31 1.72(2)
C30 H21 0.9800
C30 H22 0.9800
C30 H23 0.9800
C31 C32 1.540(11)
C31 H24 0.9900
C31 H25 0.9900
C32 C33 1.354(12)
C32 H26 0.9900
C32 H27 0.9900
C33 C34 1.618(19)
C33 H28 0.9900
C33 H29 0.9900
C34 C35 1.395(18)
C34 H30 0.9900
C34 H31 0.9900
C35 H32 0.9800
C35 H33 0.9800
C35 H34 0.9800

loop_
_geom_torsion_atom_site_label_1
_geom_torsion_atom_site_label_2
_geom_torsion_atom_site_label_3
_geom_torsion_atom_site_label_4
_geom_torsion
C1 O1 C2 O2 0.0(4)
C1 O1 C2 C3 178.2(3)
O2 C2 C3 C4 58.6(3)
O1 C2 C3 C4 -119.7(3)
O2 C2 C3 C8 -67.7(3)
O1 C2 C3 C8 114.1(2)
C2 C3 C4 C5 -172.4(2)
C8 C3 C4 C5 -48.9(3)
C3 C4 C5 C6 57.7(3)
C4 C5 C6 C9 146.0(2)
C4 C5 C6 C7 -33.3(3)
C9 C6 C7 C12 -1.2(3)
C5 C6 C7 C12 178.1(2)
C9 C6 C7 C8 179.0(2)
C5 C6 C7 C8 -1.7(3)
C6 C7 C8 O3 -166.9(2)
C12 C7 C8 O3 13.3(3)
C6 C7 C8 C3 11.3(3)
C12 C7 C8 C3 -168.5(2)
C2 C3 C8 O3 -41.7(3)
C4 C3 C8 O3 -166.8(2)
C2 C3 C8 C7 140.0(2)
C4 C3 C8 C7 14.8(3)
C7 C8 O3 H17 171.0(14)
C3 C8 O3 H17 -7.2(15)
C7 C8 O3 H16 -32.4(17)
C3 C8 O3 H16 149.4(16)
C7 C8 O3 N2 -179.0(2)
C3 C8 O3 N2 2.8(5)
C7 C8 O3 N1 -40.7(6)
C3 C8 O3 N1 141.1(4)
C7 C6 C9 C10 1.7(3)
C5 C6 C9 C10 -177.6(2)
C6 C9 C10 C11 -0.5(4)
C9 C10 C11 C12 -1.2(3)
C10 C11 C12 C7 1.6(3)
C10 C11 C12 C13 -179.8(2)
C6 C7 C12 C11 -0.5(3)
C8 C7 C12 C11 179.3(2)
C6 C7 C12 C13 -178.9(2)
C8 C7 C12 C13 0.9(3)
C11 C12 C13 C14 -6(2)
C7 C12 C13 C14 172.9(19)
C12 C13 C14 C15 -175.2(15)
C13 C14 C15 C16 175(2)
C13 C14 C15 C20 -5(2)
C20 C15 C16 C17 -0.6(3)
C14 C15 C16 C17 179.4(2)
C15 C16 C17 C18 0.5(4)
C16 C17 C18 C19 0.0(4)
C17 C18 C19 C20 -0.3(4)
C18 C19 C20 N1 -179.5(2)
C18 C19 C20 C15 0.2(3)
C16 C15 C20 C19 0.3(3)
C14 C15 C20 C19 -179.7(2)
C16 C15 C20 N1 179.96(19)
C14 C15 C20 N1 0.0(3)
C19 C20 N1 C21 -0.8(4)
C15 C20 N1 C21 179.6(2)
C19 C20 N1 O3 -177.96(16)
C15 C20 N1 O3 2.4(3)
C8 O3 N1 C21 -151.0(4)
H17 O3 N1 C21 7.8(10)
H16 O3 N1 C21 174(6)
N2 O3 N1 C21 2.83(12)
C8 O3 N1 C20 26.7(5)
H17 O3 N1 C20 -174.5(10)
H16 O3 N1 C20 -8(6)
N2 O3 N1 C20 -179.4(2)
C20 N1 C21 O4 -2.3(4)
O3 N1 C21 O4 175.58(19)
C20 N1 C21 N2 177.6(2)
O3 N1 C21 N2 -4.55(19)
O4 C21 N2 C22 11.7(3)
N1 C21 N2 C22 -168.2(2)
O4 C21 N2 O3 -175.40(18)
N1 C21 N2 O3 4.73(19)
C8 O3 N2 C21 158.0(3)
H17 O3 N2 C21 -147(7)
H16 O3 N2 C21 -4.1(9)
N1 O3 N2 C21 -2.84(12)
C8 O3 N2 C22 -29.5(4)
H17 O3 N2 C22 26(7)
H16 O3 N2 C22 168.4(9)
N1 O3 N2 C22 169.6(2)
C21 N2 C22 C27 -25.3(3)
O3 N2 C22 C27 163.78(18)
C21 N2 C22 C23 155.8(2)
O3 N2 C22 C23 -15.1(3)
C27 C22 C23 C24 0.0(3)
N2 C22 C23 C24 178.9(2)
C22 C23 C24 C25 0.8(4)
C22 C23 C24 C28 -178.3(2)
C23 C24 C25 C26 -0.9(4)
C28 C24 C25 C26 178.2(2)
C24 C25 C26 C27 0.3(4)
C24 C25 C26 C29 179.8(3)
C23 C22 C27 C26 -0.6(3)
N2 C22 C27 C26 -179.5(2)
C25 C26 C27 C22 0.5(4)
C29 C26 C27 C22 -179.0(2)
C23 C24 C28 F1 -1.1(4)
C25 C24 C28 F1 179.9(3)
C23 C24 C28 F2 122.5(3)
C25 C24 C28 F2 -56.5(4)
C23 C24 C28 F3 -123.9(3)
C25 C24 C28 F3 57.0(4)
C25 C26 C29 F5 16.5(4)
C27 C26 C29 F5 -164.0(3)
C25 C26 C29 F4 136.7(3)
C27 C26 C29 F4 -43.7(3)
C25 C26 C29 F6 -104.4(3)
C27 C26 C29 F6 75.1(3)
C30 C31 C32 C33 73.7(17)
C31 C32 C33 C34 108.3(14)
C32 C33 C34 C35 165.1(10)
